data_4340827
loop_
_publ_author_name
'Chandrasekaran, P.'
'Greene, Angelique F.'
'Lillich, Karen'
'Capone, Stephen'
'Mague, Joel T.'
'DeBeer, Serena'
'Donahue, James P.'

_publ_section_title
;
 A Structural and Spectroscopic Investigation of Octahedral Platinum
 Bis(dithiolene)phosphine Complexes: Platinum Dithiolene Internal Redox
 Chemistry Induced by Phosphine Association.
;
_journal_issue 17
_journal_name_full 'Inorganic chemistry'
_journal_page_first 9192
_journal_page_last 9205
_journal_paper_doi 10.1021/ic501273b
_journal_volume 53
_journal_year 2014
_chemical_formula_moiety 'C42 H38 O2 P2 Pt S2, C2 H4 Cl2'
_chemical_formula_sum 'C44 H42 Cl2 O2 P2 Pt S2'
_chemical_formula_weight 994.83
_chemical_name_systematic
; 
 (1,2-Bis(diphenylphosphino)ethane)(1,2-bis(4-methoxyphenyl) 
 ethene-1,2-dithiolato)platinum(II) 1,2-dichloroethane 
 solvate 
;
_space_group_IT_number 14
_symmetry_cell_setting monoclinic
_symmetry_space_group_name_Hall '-P 2yn'
_symmetry_space_group_name_H-M 'P 1 21/n 1'
_atom_sites_solution_hydrogens geom
_atom_sites_solution_primary direct
_atom_sites_solution_secondary difmap
_audit_creation_method SHELXL-97
_cell_angle_alpha 90.00
_cell_angle_beta 110.592(2)
_cell_angle_gamma 90.00
_cell_formula_units_Z 8
_cell_length_a 23.093(4)
_cell_length_b 13.429(2)
_cell_length_c 27.953(5)
_cell_measurement_reflns_used 9068
_cell_measurement_temperature 100(2)
_cell_measurement_theta_max 28.83
_cell_measurement_theta_min 2.49
_cell_volume 8115(2)
_computing_cell_refinement 'Bruker SAINT (Bruker-AXS 2008)'
_computing_data_collection 'Bruker APEX2 (Bruker-AXS, 2009)'
_computing_data_reduction 'Bruker SAINT (Bruker-AXS 2008)'
_computing_molecular_graphics 'Bruker SHELXTL(Bruker-AXS 2008a)'
_computing_publication_material 'Bruker SHELXTL(Bruker-AXS 2008a)'
_computing_structure_refinement 'SHELXL-97 (Sheldrick, 2008)'
_computing_structure_solution 'SHELXS-97 (Sheldrick, 2008)'
_diffrn_ambient_temperature 100(2)
_diffrn_measured_fraction_theta_full 0.992
_diffrn_measured_fraction_theta_max 0.992
_diffrn_measurement_device_type 'Bruker APEX-I CCD'
_diffrn_measurement_method '\f and \w scans'
_diffrn_radiation_monochromator graphite
_diffrn_radiation_source 'fine-focus sealed tube'
_diffrn_radiation_type MoK\a
_diffrn_radiation_wavelength 0.71073
_diffrn_reflns_av_R_equivalents 0.0489
_diffrn_reflns_av_sigmaI/netI 0.0312
_diffrn_reflns_limit_h_max 30
_diffrn_reflns_limit_h_min -30
_diffrn_reflns_limit_k_max 17
_diffrn_reflns_limit_k_min -17
_diffrn_reflns_limit_l_max 36
_diffrn_reflns_limit_l_min -36
_diffrn_reflns_number 138117
_diffrn_reflns_theta_full 28.00
_diffrn_reflns_theta_max 28.00
_diffrn_reflns_theta_min 2.14
_exptl_absorpt_coefficient_mu 3.809
_exptl_absorpt_correction_T_max 0.8295
_exptl_absorpt_correction_T_min 0.3616
_exptl_absorpt_correction_type 'integration numerical gaussian'
_exptl_absorpt_process_details 'SADABS (Sheldrick, 2008a)'
_exptl_crystal_colour yellow
_exptl_crystal_density_diffrn 1.629
_exptl_crystal_density_method 'not measured'
_exptl_crystal_description Slat
_exptl_crystal_F_000 3968
_exptl_crystal_size_max 0.28
_exptl_crystal_size_mid 0.16
_exptl_crystal_size_min 0.10
_refine_diff_density_max 1.203
_refine_diff_density_min -1.685
_refine_diff_density_rms 0.111
_refine_ls_extinction_method none
_refine_ls_goodness_of_fit_ref 1.035
_refine_ls_hydrogen_treatment constr
_refine_ls_matrix_type full
_refine_ls_number_parameters 959
_refine_ls_number_reflns 19435
_refine_ls_number_restraints 0
_refine_ls_restrained_S_all 1.035
_refine_ls_R_factor_all 0.0432
_refine_ls_R_factor_gt 0.0262
_refine_ls_shift/su_max 0.006
_refine_ls_shift/su_mean 0.000
_refine_ls_structure_factor_coef Fsqd
_refine_ls_weighting_details 'calc w=1/[\s^2^(Fo^2^)+(0.0198P)^2^+11.1160P] where P=(Fo^2^+2Fc^2^)/3'
_refine_ls_weighting_scheme calc
_refine_ls_wR_factor_gt 0.0520
_refine_ls_wR_factor_ref 0.0593
_reflns_number_gt 15288
_reflns_number_total 19435
_reflns_threshold_expression >2\s(I)
_cod_data_source_file ic501273b_si_002.cif
_cod_data_source_block jpd295_0m
_cod_depositor_comments
;
The following automatic conversions were performed:

'_symmetry_cell_setting' value 'Monoclinic' changed to 'monoclinic'
according to
/usr/data/users/saulius/crontab/automatic-downloads/rss-feeds/ACS/lib/dictionaries/cif_core.dic
dictionary named 'cif_core.dic' version 2.4.2 from 2011-04-26.

Automatic conversion script
Id: cif_fix_values 2281 2013-09-26 08:29:07Z andrius 

 Adding full bibliography for 4340821--4340833.cif.
;
_cod_original_sg_symbol_H-M P2(1)/n
_cod_database_code 4340827

loop_
_symmetry_equiv_pos_as_xyz
'x, y, z'
'-x+1/2, y+1/2, -z+1/2'
'-x, -y, -z'
'x-1/2, -y-1/2, z-1/2'

loop_
_atom_site_label
_atom_site_type_symbol
_atom_site_fract_x
_atom_site_fract_y
_atom_site_fract_z
_atom_site_U_iso_or_equiv
_atom_site_adp_type
_atom_site_occupancy
_atom_site_symmetry_multiplicity
_atom_site_calc_flag
_atom_site_refinement_flags
Pt1 Pt 0.760482(5) 0.883144(8) 0.177115(4) 0.01144(3) Uani 1 1 d .
Pt2 Pt 0.727881(5) 0.121988(8) 0.816706(4) 0.01180(3) Uani 1 1 d .
S1 S 0.83861(3) 0.79163(5) 0.23273(3) 0.01391(14) Uani 1 1 d .
S2 S 0.76659(3) 0.78169(5) 0.11251(3) 0.01389(14) Uani 1 1 d .
S3 S 0.72306(3) 0.21932(5) 0.88259(3) 0.01511(15) Uani 1 1 d .
S4 S 0.65421(3) 0.22284(5) 0.76199(3) 0.01436(14) Uani 1 1 d .
P1 P 0.75190(3) 0.97087(5) 0.24310(3) 0.01262(15) Uani 1 1 d .
P2 P 0.69182(3) 0.99290(6) 0.12607(3) 0.01355(15) Uani 1 1 d .
P3 P 0.79357(3) 0.01093(6) 0.86900(3) 0.01437(15) Uani 1 1 d .
P4 P 0.73887(3) 0.03395(5) 0.75173(3) 0.01290(15) Uani 1 1 d .
O1 O 1.05836(10) 0.48408(16) 0.32690(9) 0.0229(5) Uani 1 1 d .
O2 O 0.91591(11) 0.49593(18) 0.00442(9) 0.0293(6) Uani 1 1 d .
O3 O 0.58812(10) 0.51051(17) 0.99831(9) 0.0237(5) Uani 1 1 d .
O4 O 0.46331(10) 0.59607(16) 0.68828(9) 0.0265(5) Uani 1 1 d .
C1 C 0.86183(13) 0.7093(2) 0.19365(11) 0.0141(6) Uani 1 1 d .
C2 C 0.83135(12) 0.7050(2) 0.14282(11) 0.0138(6) Uani 1 1 d .
C3 C 0.66412(13) 0.3055(2) 0.85336(11) 0.0143(6) Uani 1 1 d .
C4 C 0.63538(13) 0.3086(2) 0.80227(11) 0.0133(6) Uani 1 1 d .
C5 C 0.91554(13) 0.6474(2) 0.22356(11) 0.0149(6) Uani 1 1 d .
C6 C 0.91675(13) 0.5448(2) 0.21779(12) 0.0165(6) Uani 1 1 d .
H6 H 0.8849 0.5133 0.1906 0.020 Uiso 1 1 calc R
C7 C 0.96403(13) 0.4873(2) 0.25125(12) 0.0186(6) Uani 1 1 d .
H7 H 0.9642 0.4171 0.2470 0.022 Uiso 1 1 calc R
C8 C 1.01080(13) 0.5330(2) 0.29070(12) 0.0177(6) Uani 1 1 d .
C9 C 1.01173(13) 0.6353(2) 0.29584(12) 0.0192(6) Uani 1 1 d .
H9 H 1.0446 0.6668 0.3221 0.023 Uiso 1 1 calc R
C10 C 0.96462(13) 0.6917(2) 0.26259(12) 0.0178(6) Uani 1 1 d .
H10 H 0.9656 0.7620 0.2663 0.021 Uiso 1 1 calc R
C11 C 1.05531(15) 0.3788(2) 0.32731(14) 0.0271(7) Uani 1 1 d .
H11A H 1.0163 0.3581 0.3309 0.041 Uiso 1 1 calc R
H11B H 1.0901 0.3528 0.3561 0.041 Uiso 1 1 calc R
H11C H 1.0574 0.3525 0.2953 0.041 Uiso 1 1 calc R
C12 C 0.85242(13) 0.6467(2) 0.10674(11) 0.0157(6) Uani 1 1 d .
C13 C 0.90972(14) 0.6668(2) 0.10242(12) 0.0198(7) Uani 1 1 d .
H13 H 0.9358 0.7162 0.1236 0.024 Uiso 1 1 calc R
C14 C 0.92897(15) 0.6155(2) 0.06763(13) 0.0248(7) Uani 1 1 d .
H14 H 0.9679 0.6304 0.0649 0.030 Uiso 1 1 calc R
C15 C 0.89196(14) 0.5431(2) 0.03703(12) 0.0208(7) Uani 1 1 d .
C16 C 0.83531(15) 0.5210(2) 0.04079(13) 0.0235(7) Uani 1 1 d .
H16 H 0.8098 0.4706 0.0200 0.028 Uiso 1 1 calc R
C17 C 0.81607(14) 0.5738(2) 0.07544(12) 0.0210(7) Uani 1 1 d .
H17 H 0.7768 0.5593 0.0776 0.025 Uiso 1 1 calc R
C18 C 0.87921(17) 0.4216(3) -0.02847(14) 0.0340(9) Uani 1 1 d .
H18A H 0.8692 0.3695 -0.0080 0.051 Uiso 1 1 calc R
H18B H 0.9022 0.3923 -0.0485 0.051 Uiso 1 1 calc R
H18C H 0.8409 0.4515 -0.0516 0.051 Uiso 1 1 calc R
C19 C 0.73244(13) 0.8979(2) 0.29003(11) 0.0147(6) Uani 1 1 d .
C20 C 0.76618(14) 0.9008(2) 0.34196(12) 0.0213(7) Uani 1 1 d .
H20 H 0.8023 0.9408 0.3544 0.026 Uiso 1 1 calc R
C21 C 0.74719(16) 0.8453(3) 0.37591(14) 0.0283(8) Uani 1 1 d .
H21 H 0.7702 0.8480 0.4115 0.034 Uiso 1 1 calc R
C22 C 0.69498(16) 0.7863(2) 0.35786(14) 0.0265(8) Uani 1 1 d .
H22 H 0.6819 0.7490 0.3811 0.032 Uiso 1 1 calc R
C23 C 0.66186(15) 0.7815(2) 0.30604(14) 0.0258(7) Uani 1 1 d .
H23 H 0.6262 0.7404 0.2937 0.031 Uiso 1 1 calc R
C24 C 0.68035(14) 0.8364(2) 0.27194(13) 0.0211(7) Uani 1 1 d .
H24 H 0.6577 0.8323 0.2363 0.025 Uiso 1 1 calc R
C25 C 0.81669(13) 1.0491(2) 0.27946(11) 0.0143(6) Uani 1 1 d .
C26 C 0.87429(13) 1.0389(2) 0.27422(12) 0.0167(6) Uani 1 1 d .
H26 H 0.8799 0.9905 0.2514 0.020 Uiso 1 1 calc R
C27 C 0.92342(14) 1.0990(2) 0.30214(12) 0.0200(7) Uani 1 1 d .
H27 H 0.9625 1.0919 0.2984 0.024 Uiso 1 1 calc R
C28 C 0.91543(14) 1.1695(2) 0.33543(12) 0.0195(6) Uani 1 1 d .
H28 H 0.9491 1.2105 0.3546 0.023 Uiso 1 1 calc R
C29 C 0.85838(14) 1.1805(2) 0.34089(12) 0.0185(6) Uani 1 1 d .
H29 H 0.8531 1.2291 0.3638 0.022 Uiso 1 1 calc R
C30 C 0.80905(14) 1.1210(2) 0.31312(11) 0.0171(6) Uani 1 1 d .
H30 H 0.7700 1.1289 0.3169 0.021 Uiso 1 1 calc R
C31 C 0.61233(13) 0.9513(2) 0.09383(12) 0.0175(6) Uani 1 1 d .
C32 C 0.60223(15) 0.8738(2) 0.05919(13) 0.0259(7) Uani 1 1 d .
H32 H 0.6362 0.8456 0.0523 0.031 Uiso 1 1 calc R
C33 C 0.54332(16) 0.8369(3) 0.03452(15) 0.0343(9) Uani 1 1 d .
H33 H 0.5367 0.7841 0.0106 0.041 Uiso 1 1 calc R
C34 C 0.49412(16) 0.8775(3) 0.04499(15) 0.0401(10) Uani 1 1 d .
H34 H 0.4537 0.8516 0.0287 0.048 Uiso 1 1 calc R
C35 C 0.50335(16) 0.9550(3) 0.07881(15) 0.0409(10) Uani 1 1 d .
H35 H 0.4691 0.9832 0.0854 0.049 Uiso 1 1 calc R
C36 C 0.56271(15) 0.9927(3) 0.10366(14) 0.0300(8) Uani 1 1 d .
H36 H 0.5690 1.0463 0.1271 0.036 Uiso 1 1 calc R
C37 C 0.71244(14) 1.0542(2) 0.07663(11) 0.0164(6) Uani 1 1 d .
C38 C 0.76991(14) 1.0382(2) 0.07262(12) 0.0197(6) Uani 1 1 d .
H38 H 0.7962 0.9874 0.0924 0.024 Uiso 1 1 calc R
C39 C 0.78924(15) 1.0960(2) 0.04000(12) 0.0234(7) Uani 1 1 d .
H39 H 0.8289 1.0855 0.0378 0.028 Uiso 1 1 calc R
C40 C 0.75105(17) 1.1683(3) 0.01083(13) 0.0268(8) Uani 1 1 d .
H40 H 0.7648 1.2087 -0.0110 0.032 Uiso 1 1 calc R
C41 C 0.69265(17) 1.1830(3) 0.01294(13) 0.0290(8) Uani 1 1 d .
H41 H 0.6660 1.2321 -0.0080 0.035 Uiso 1 1 calc R
C42 C 0.67328(15) 1.1259(2) 0.04569(12) 0.0217(7) Uani 1 1 d .
H42 H 0.6332 1.1355 0.0471 0.026 Uiso 1 1 calc R
C43 C 0.68693(13) 1.0565(2) 0.21764(11) 0.0145(6) Uani 1 1 d .
H43A H 0.6475 1.0212 0.2124 0.017 Uiso 1 1 calc R
H43B H 0.6907 1.1118 0.2420 0.017 Uiso 1 1 calc R
C44 C 0.68766(14) 1.0972(2) 0.16683(12) 0.0173(6) Uani 1 1 d .
H44A H 0.7238 1.1414 0.1729 0.021 Uiso 1 1 calc R
H44B H 0.6497 1.1365 0.1498 0.021 Uiso 1 1 calc R
C45 C 0.64551(13) 0.3641(2) 0.89110(11) 0.0148(6) Uani 1 1 d .
C46 C 0.68608(14) 0.4264(2) 0.92658(12) 0.0193(6) Uani 1 1 d .
H46 H 0.7267 0.4347 0.9261 0.023 Uiso 1 1 calc R
C47 C 0.66920(14) 0.4774(2) 0.96291(12) 0.0212(7) Uani 1 1 d .
H47 H 0.6978 0.5207 0.9865 0.025 Uiso 1 1 calc R
C48 C 0.61041(14) 0.4644(2) 0.96446(12) 0.0192(6) Uani 1 1 d .
C49 C 0.56939(14) 0.4013(2) 0.92981(13) 0.0210(7) Uani 1 1 d .
H49 H 0.5292 0.3912 0.9311 0.025 Uiso 1 1 calc R
C50 C 0.58673(13) 0.3526(2) 0.89323(12) 0.0193(6) Uani 1 1 d .
H50 H 0.5578 0.3106 0.8691 0.023 Uiso 1 1 calc R
C51 C 0.62883(16) 0.5761(3) 1.03486(13) 0.0298(8) Uani 1 1 d .
H51A H 0.6649 0.5388 1.0567 0.045 Uiso 1 1 calc R
H51B H 0.6072 0.6055 1.0559 0.045 Uiso 1 1 calc R
H51C H 0.6424 0.6291 1.0171 0.045 Uiso 1 1 calc R
C52 C 0.58734(13) 0.3817(2) 0.77431(11) 0.0157(6) Uani 1 1 d .
C53 C 0.53738(14) 0.3535(2) 0.73134(12) 0.0195(6) Uani 1 1 d .
H53 H 0.5324 0.2852 0.7219 0.023 Uiso 1 1 calc R
C54 C 0.49452(14) 0.4222(2) 0.70183(13) 0.0220(7) Uani 1 1 d .
H54 H 0.4609 0.4010 0.6727 0.026 Uiso 1 1 calc R
C55 C 0.50137(13) 0.5218(2) 0.71530(13) 0.0198(7) Uani 1 1 d .
C56 C 0.55018(14) 0.5515(2) 0.75858(13) 0.0201(7) Uani 1 1 d .
H56 H 0.5544 0.6197 0.7683 0.024 Uiso 1 1 calc R
C57 C 0.59245(13) 0.4831(2) 0.78758(12) 0.0173(6) Uani 1 1 d .
H57 H 0.6255 0.5047 0.8170 0.021 Uiso 1 1 calc R
C58 C 0.40815(14) 0.5644(3) 0.64948(13) 0.0255(7) Uani 1 1 d .
H58A H 0.4185 0.5266 0.6236 0.038 Uiso 1 1 calc R
H58B H 0.3833 0.6226 0.6335 0.038 Uiso 1 1 calc R
H58C H 0.3845 0.5220 0.6645 0.038 Uiso 1 1 calc R
C59 C 0.76712(14) -0.0497(2) 0.91566(11) 0.0168(6) Uani 1 1 d .
C60 C 0.70588(14) -0.0382(2) 0.91242(12) 0.0201(7) Uani 1 1 d .
H60 H 0.6790 0.0047 0.8874 0.024 Uiso 1 1 calc R
C61 C 0.68425(15) -0.0895(2) 0.94585(13) 0.0227(7) Uani 1 1 d .
H61 H 0.6426 -0.0814 0.9438 0.027 Uiso 1 1 calc R
C62 C 0.72310(15) -0.1521(2) 0.98197(12) 0.0242(7) Uani 1 1 d .
H62 H 0.7080 -0.1873 1.0047 0.029 Uiso 1 1 calc R
C63 C 0.78428(16) -0.1642(2) 0.98546(13) 0.0256(7) Uani 1 1 d .
H63 H 0.8109 -0.2076 1.0104 0.031 Uiso 1 1 calc R
C64 C 0.80633(15) -0.1128(2) 0.95250(12) 0.0221(7) Uani 1 1 d .
H64 H 0.8482 -0.1206 0.9550 0.027 Uiso 1 1 calc R
C65 C 0.87135(14) 0.0541(2) 0.90659(12) 0.0184(6) Uani 1 1 d .
C66 C 0.87836(15) 0.1190(2) 0.94672(13) 0.0244(7) Uani 1 1 d .
H66 H 0.8430 0.1389 0.9541 0.029 Uiso 1 1 calc R
C67 C 0.93590(16) 0.1554(3) 0.97621(14) 0.0296(8) Uani 1 1 d .
H67 H 0.9400 0.1992 1.0039 0.036 Uiso 1 1 calc R
C68 C 0.98716(17) 0.1278(4) 0.96522(16) 0.0465(11) Uani 1 1 d .
H68 H 1.0268 0.1530 0.9849 0.056 Uiso 1 1 calc R
C69 C 0.98046(18) 0.0635(5) 0.92552(18) 0.0655(16) Uani 1 1 d .
H69 H 1.0159 0.0439 0.9181 0.079 Uiso 1 1 calc R
C70 C 0.92292(16) 0.0266(4) 0.89595(15) 0.0428(11) Uani 1 1 d .
H70 H 0.9191 -0.0176 0.8684 0.051 Uiso 1 1 calc R
C71 C 0.67693(13) -0.0499(2) 0.71623(11) 0.0155(6) Uani 1 1 d .
C72 C 0.61974(13) -0.0455(2) 0.72244(12) 0.0180(6) Uani 1 1 d .
H72 H 0.6127 0.0023 0.7449 0.022 Uiso 1 1 calc R
C73 C 0.57277(14) -0.1111(2) 0.69569(12) 0.0202(6) Uani 1 1 d .
H73 H 0.5337 -0.1079 0.6999 0.024 Uiso 1 1 calc R
C74 C 0.58290(14) -0.1811(2) 0.66303(12) 0.0213(7) Uani 1 1 d .
H74 H 0.5508 -0.2257 0.6448 0.026 Uiso 1 1 calc R
C75 C 0.63995(14) -0.1858(2) 0.65708(12) 0.0191(6) Uani 1 1 d .
H75 H 0.6468 -0.2339 0.6347 0.023 Uiso 1 1 calc R
C76 C 0.68699(13) -0.1213(2) 0.68343(11) 0.0162(6) Uani 1 1 d .
H76 H 0.7260 -0.1253 0.6793 0.019 Uiso 1 1 calc R
C77 C 0.75780(13) 0.1059(2) 0.70417(11) 0.0140(6) Uani 1 1 d .
C78 C 0.80660(14) 0.1735(2) 0.72240(12) 0.0188(6) Uani 1 1 d .
H78 H 0.8260 0.1836 0.7581 0.023 Uiso 1 1 calc R
C79 C 0.82684(15) 0.2259(2) 0.68859(13) 0.0236(7) Uani 1 1 d .
H79 H 0.8602 0.2714 0.7012 0.028 Uiso 1 1 calc R
C80 C 0.79866(16) 0.2120(2) 0.63667(13) 0.0246(7) Uani 1 1 d .
H80 H 0.8132 0.2471 0.6136 0.030 Uiso 1 1 calc R
C81 C 0.74931(16) 0.1472(2) 0.61824(13) 0.0257(7) Uani 1 1 d .
H81 H 0.7292 0.1391 0.5824 0.031 Uiso 1 1 calc R
C82 C 0.72900(15) 0.0938(2) 0.65198(12) 0.0219(7) Uani 1 1 d .
H82 H 0.6953 0.0490 0.6391 0.026 Uiso 1 1 calc R
C83 C 0.80410(14) -0.0903(2) 0.82911(12) 0.0179(6) Uani 1 1 d .
H83B H 0.8432 -0.1259 0.8473 0.021 Uiso 1 1 calc R
H83A H 0.7696 -0.1384 0.8219 0.021 Uiso 1 1 calc R
C84 C 0.80585(13) -0.0471(2) 0.77928(11) 0.0165(6) Uani 1 1 d .
H84A H 0.8049 -0.1015 0.7551 0.020 Uiso 1 1 calc R
H84B H 0.8444 -0.0085 0.7859 0.020 Uiso 1 1 calc R
Cl1 Cl 0.92194(5) 0.70879(9) 0.92021(5) 0.0540(3) Uani 1 1 d .
Cl2 Cl 1.05211(5) 0.70598(8) 0.89258(4) 0.0493(3) Uani 1 1 d .
C85 C 0.95730(17) 0.6009(3) 0.90521(15) 0.0338(9) Uani 1 1 d .
H85A H 0.9884 0.5745 0.9369 0.041 Uiso 1 1 calc R
H85B H 0.9254 0.5490 0.8911 0.041 Uiso 1 1 calc R
C86 C 0.98793(18) 0.6227(3) 0.86753(16) 0.0396(9) Uani 1 1 d .
H86A H 0.9573 0.6526 0.8365 0.048 Uiso 1 1 calc R
H86B H 1.0026 0.5596 0.8574 0.048 Uiso 1 1 calc R
Cl3 Cl 0.41763(4) 0.69418(7) 0.92517(4) 0.0397(2) Uani 1 1 d .
Cl4 Cl 0.55714(5) 0.71205(8) 0.91216(4) 0.0486(3) Uani 1 1 d .
C87 C 0.45824(16) 0.5964(3) 0.90802(14) 0.0282(8) Uani 1 1 d .
H87A H 0.4867 0.5645 0.9394 0.034 Uiso 1 1 calc R
H87B H 0.4283 0.5454 0.8884 0.034 Uiso 1 1 calc R
C88 C 0.49470(19) 0.6329(3) 0.87653(15) 0.0385(9) Uani 1 1 d .
H88A H 0.4669 0.6700 0.8467 0.046 Uiso 1 1 calc R
H88B H 0.5114 0.5751 0.8636 0.046 Uiso 1 1 calc R

loop_
_atom_site_aniso_label
_atom_site_aniso_U_11
_atom_site_aniso_U_22
_atom_site_aniso_U_33
_atom_site_aniso_U_23
_atom_site_aniso_U_13
_atom_site_aniso_U_12
Pt1 0.01158(5) 0.01180(5) 0.01163(6) 0.00017(4) 0.00493(4) 0.00089(4)
Pt2 0.01298(5) 0.01152(6) 0.01183(6) 0.00007(4) 0.00553(4) 0.00087(4)
S1 0.0152(3) 0.0140(3) 0.0125(4) 0.0000(3) 0.0048(3) 0.0032(3)
S2 0.0135(3) 0.0150(3) 0.0130(4) -0.0015(3) 0.0044(3) 0.0021(3)
S3 0.0163(3) 0.0159(4) 0.0126(4) -0.0007(3) 0.0044(3) 0.0038(3)
S4 0.0160(3) 0.0144(3) 0.0130(4) -0.0004(3) 0.0056(3) 0.0022(3)
P1 0.0131(3) 0.0137(4) 0.0120(4) 0.0003(3) 0.0056(3) 0.0011(3)
P2 0.0140(3) 0.0143(4) 0.0127(4) 0.0007(3) 0.0051(3) 0.0025(3)
P3 0.0161(4) 0.0147(4) 0.0131(4) 0.0015(3) 0.0061(3) 0.0021(3)
P4 0.0143(3) 0.0130(4) 0.0126(4) -0.0008(3) 0.0061(3) 0.0003(3)
O1 0.0177(11) 0.0192(11) 0.0278(13) 0.0068(10) 0.0028(10) 0.0049(9)
O2 0.0293(13) 0.0361(14) 0.0263(13) -0.0113(11) 0.0144(11) 0.0065(10)
O3 0.0242(12) 0.0288(13) 0.0206(12) -0.0077(10) 0.0108(10) 0.0036(9)
O4 0.0192(11) 0.0213(12) 0.0316(14) 0.0005(10) -0.0001(10) 0.0062(9)
C1 0.0135(13) 0.0140(14) 0.0171(15) -0.0022(12) 0.0082(12) -0.0007(11)
C2 0.0114(13) 0.0132(14) 0.0175(15) -0.0002(12) 0.0060(12) 0.0000(10)
C3 0.0129(13) 0.0128(14) 0.0179(15) -0.0023(12) 0.0062(12) -0.0003(11)
C4 0.0123(13) 0.0132(14) 0.0156(15) -0.0020(12) 0.0065(12) -0.0008(10)
C5 0.0138(13) 0.0175(15) 0.0157(15) -0.0006(12) 0.0080(12) 0.0023(11)
C6 0.0149(14) 0.0189(15) 0.0169(15) -0.0028(12) 0.0071(12) -0.0009(11)
C7 0.0180(15) 0.0140(15) 0.0277(18) 0.0025(13) 0.0127(14) 0.0021(11)
C8 0.0137(14) 0.0235(16) 0.0177(16) 0.0064(13) 0.0077(12) 0.0052(12)
C9 0.0153(14) 0.0236(16) 0.0175(16) 0.0007(13) 0.0043(12) 0.0001(12)
C10 0.0187(15) 0.0161(15) 0.0186(16) -0.0002(12) 0.0067(13) 0.0015(11)
C11 0.0258(17) 0.0204(17) 0.035(2) 0.0065(15) 0.0109(15) 0.0063(14)
C12 0.0162(14) 0.0178(15) 0.0135(15) -0.0006(12) 0.0057(12) 0.0033(11)
C13 0.0175(15) 0.0222(16) 0.0221(17) -0.0056(13) 0.0101(13) -0.0028(12)
C14 0.0193(15) 0.0309(19) 0.0269(18) -0.0043(15) 0.0115(14) -0.0003(14)
C15 0.0226(16) 0.0225(16) 0.0179(16) -0.0018(13) 0.0077(13) 0.0085(13)
C16 0.0210(16) 0.0258(17) 0.0208(17) -0.0088(14) 0.0038(14) 0.0009(13)
C17 0.0152(14) 0.0247(17) 0.0230(17) -0.0056(14) 0.0066(13) -0.0029(12)
C18 0.038(2) 0.039(2) 0.027(2) -0.0113(17) 0.0127(17) 0.0118(17)
C19 0.0186(14) 0.0116(14) 0.0161(15) -0.0001(12) 0.0089(12) 0.0024(11)
C20 0.0201(15) 0.0244(17) 0.0183(16) 0.0061(13) 0.0054(13) 0.0016(12)
C21 0.0352(19) 0.0293(19) 0.0214(18) 0.0072(15) 0.0111(16) 0.0035(15)
C22 0.039(2) 0.0197(17) 0.0307(19) 0.0086(15) 0.0250(17) 0.0033(14)
C23 0.0272(17) 0.0205(17) 0.033(2) 0.0001(15) 0.0154(16) -0.0051(13)
C24 0.0233(16) 0.0207(16) 0.0210(17) 0.0001(13) 0.0097(14) -0.0026(12)
C25 0.0167(14) 0.0143(14) 0.0117(14) 0.0027(12) 0.0049(12) 0.0009(11)
C26 0.0193(15) 0.0160(15) 0.0164(15) 0.0009(12) 0.0082(13) 0.0013(11)
C27 0.0173(14) 0.0229(16) 0.0206(16) 0.0007(13) 0.0077(13) 0.0005(12)
C28 0.0185(15) 0.0188(16) 0.0189(16) 0.0004(13) 0.0038(13) -0.0031(12)
C29 0.0206(15) 0.0163(15) 0.0171(16) -0.0011(12) 0.0046(13) 0.0019(12)
C30 0.0188(14) 0.0162(15) 0.0151(15) -0.0008(12) 0.0045(12) 0.0031(12)
C31 0.0144(14) 0.0230(16) 0.0137(15) 0.0053(13) 0.0033(12) 0.0019(12)
C32 0.0211(16) 0.0266(18) 0.0258(18) -0.0013(15) 0.0029(14) 0.0006(13)
C33 0.0260(18) 0.034(2) 0.034(2) -0.0040(17) -0.0005(16) -0.0063(15)
C34 0.0167(16) 0.064(3) 0.030(2) 0.012(2) -0.0035(15) -0.0098(18)
C35 0.0180(17) 0.072(3) 0.031(2) 0.001(2) 0.0065(16) 0.0027(18)
C36 0.0187(16) 0.047(2) 0.0219(18) -0.0021(16) 0.0037(14) 0.0048(15)
C37 0.0200(15) 0.0151(15) 0.0126(15) -0.0006(12) 0.0038(12) -0.0001(11)
C38 0.0217(15) 0.0181(15) 0.0189(16) 0.0018(13) 0.0064(13) 0.0018(12)
C39 0.0251(16) 0.0280(18) 0.0206(17) 0.0007(14) 0.0122(14) -0.0005(13)
C40 0.040(2) 0.0266(18) 0.0156(17) 0.0010(14) 0.0114(15) -0.0055(15)
C41 0.038(2) 0.0269(18) 0.0188(18) 0.0075(15) 0.0059(16) 0.0045(15)
C42 0.0228(15) 0.0221(16) 0.0189(16) 0.0032(14) 0.0058(13) 0.0042(13)
C43 0.0150(14) 0.0146(14) 0.0144(15) -0.0007(12) 0.0056(12) 0.0017(11)
C44 0.0188(14) 0.0155(15) 0.0176(16) 0.0010(12) 0.0063(13) 0.0036(11)
C45 0.0154(13) 0.0136(14) 0.0156(15) -0.0017(12) 0.0055(12) 0.0017(11)
C46 0.0166(14) 0.0216(16) 0.0196(16) -0.0053(13) 0.0062(13) -0.0029(12)
C47 0.0200(15) 0.0253(17) 0.0159(16) -0.0098(14) 0.0034(13) -0.0030(13)
C48 0.0219(15) 0.0195(16) 0.0168(16) -0.0003(13) 0.0075(13) 0.0039(12)
C49 0.0162(14) 0.0220(16) 0.0271(18) -0.0041(14) 0.0104(13) 0.0015(12)
C50 0.0149(14) 0.0201(16) 0.0223(17) -0.0071(13) 0.0056(13) -0.0036(11)
C51 0.0343(19) 0.036(2) 0.0184(17) -0.0103(15) 0.0080(15) 0.0053(16)
C52 0.0140(13) 0.0176(15) 0.0173(15) 0.0015(12) 0.0077(12) 0.0018(11)
C53 0.0192(15) 0.0180(15) 0.0203(16) -0.0035(13) 0.0056(13) 0.0015(12)
C54 0.0169(15) 0.0236(17) 0.0201(17) -0.0015(14) -0.0001(13) 0.0027(12)
C55 0.0139(14) 0.0201(16) 0.0271(18) 0.0035(13) 0.0093(13) 0.0052(12)
C56 0.0180(15) 0.0146(15) 0.0276(18) -0.0023(13) 0.0081(13) 0.0016(11)
C57 0.0135(14) 0.0190(15) 0.0191(16) -0.0007(13) 0.0053(12) -0.0002(11)
C58 0.0183(15) 0.0304(19) 0.0248(18) 0.0022(15) 0.0037(14) 0.0071(13)
C59 0.0218(15) 0.0171(15) 0.0110(15) -0.0023(12) 0.0050(12) -0.0027(12)
C60 0.0240(16) 0.0175(15) 0.0201(17) 0.0003(13) 0.0092(14) 0.0027(12)
C61 0.0248(16) 0.0230(17) 0.0251(18) -0.0057(14) 0.0149(15) -0.0046(13)
C62 0.0322(18) 0.0256(17) 0.0184(17) -0.0016(14) 0.0134(15) -0.0082(14)
C63 0.0354(19) 0.0229(17) 0.0144(16) 0.0029(14) 0.0036(15) -0.0013(14)
C64 0.0236(16) 0.0238(17) 0.0167(16) 0.0033(14) 0.0043(13) 0.0009(13)
C65 0.0172(14) 0.0242(16) 0.0140(15) 0.0054(13) 0.0057(12) 0.0028(12)
C66 0.0210(15) 0.0236(17) 0.0252(18) 0.0021(15) 0.0037(14) 0.0044(13)
C67 0.0278(18) 0.0259(18) 0.0271(19) -0.0005(15) -0.0004(15) -0.0017(14)
C68 0.0214(18) 0.075(3) 0.037(2) -0.007(2) 0.0025(17) -0.013(2)
C69 0.0162(19) 0.134(5) 0.048(3) -0.031(3) 0.0123(19) -0.008(2)
C70 0.0210(18) 0.081(3) 0.028(2) -0.019(2) 0.0101(16) -0.0035(19)
C71 0.0176(14) 0.0145(14) 0.0138(15) 0.0020(12) 0.0048(12) 0.0001(11)
C72 0.0187(15) 0.0188(15) 0.0181(16) -0.0006(13) 0.0084(13) 0.0001(12)
C73 0.0164(14) 0.0238(17) 0.0210(16) -0.0007(14) 0.0072(13) -0.0002(12)
C74 0.0191(15) 0.0201(16) 0.0212(17) -0.0013(13) 0.0028(13) -0.0027(12)
C75 0.0207(15) 0.0160(15) 0.0192(16) -0.0020(13) 0.0054(13) 0.0024(12)
C76 0.0183(14) 0.0160(15) 0.0163(15) 0.0002(12) 0.0087(12) 0.0013(12)
C77 0.0174(14) 0.0117(14) 0.0162(15) 0.0018(12) 0.0100(12) 0.0010(11)
C78 0.0206(15) 0.0168(15) 0.0194(16) 0.0002(13) 0.0074(13) 0.0017(12)
C79 0.0223(16) 0.0179(16) 0.035(2) 0.0031(14) 0.0155(15) -0.0012(12)
C80 0.0341(18) 0.0202(17) 0.0273(19) 0.0097(14) 0.0205(16) 0.0032(14)
C81 0.0386(19) 0.0246(17) 0.0153(16) 0.0049(14) 0.0112(15) 0.0040(14)
C82 0.0251(16) 0.0205(16) 0.0205(17) 0.0013(13) 0.0088(14) 0.0000(12)
C83 0.0224(15) 0.0161(15) 0.0164(16) 0.0011(12) 0.0085(13) 0.0037(12)
C84 0.0170(14) 0.0157(15) 0.0178(16) 0.0009(12) 0.0074(12) 0.0021(11)
Cl1 0.0397(6) 0.0557(7) 0.0607(8) -0.0127(6) 0.0104(5) 0.0132(5)
Cl2 0.0385(5) 0.0529(7) 0.0526(7) 0.0136(5) 0.0111(5) -0.0105(5)
C85 0.0281(18) 0.036(2) 0.034(2) 0.0022(17) 0.0066(16) 0.0018(15)
C86 0.040(2) 0.040(2) 0.037(2) 0.0009(19) 0.0110(18) -0.0068(18)
Cl3 0.0341(5) 0.0363(5) 0.0452(6) -0.0053(4) 0.0097(4) 0.0115(4)
Cl4 0.0444(6) 0.0503(6) 0.0504(7) 0.0175(5) 0.0158(5) -0.0061(5)
C87 0.0284(18) 0.0258(18) 0.030(2) -0.0016(15) 0.0102(16) 0.0057(14)
C88 0.047(2) 0.040(2) 0.029(2) 0.0051(18) 0.0143(18) 0.0053(18)

loop_
_atom_type_symbol
_atom_type_description
_atom_type_scat_dispersion_real
_atom_type_scat_dispersion_imag
_atom_type_scat_source
C C 0.0033 0.0016 'International Tables Vol C Tables 4.2.6.8 and 6.1.1.4'
H H 0.0000 0.0000 'International Tables Vol C Tables 4.2.6.8 and 6.1.1.4'
O O 0.0106 0.0060 'International Tables Vol C Tables 4.2.6.8 and 6.1.1.4'
P P 0.1023 0.0942 'International Tables Vol C Tables 4.2.6.8 and 6.1.1.4'
S S 0.1246 0.1234 'International Tables Vol C Tables 4.2.6.8 and 6.1.1.4'
Pt Pt -1.7033 8.3905 'International Tables Vol C Tables 4.2.6.8 and 6.1.1.4'
Cl Cl 0.1484 0.1585 'International Tables Vol C Tables 4.2.6.8 and 6.1.1.4'

loop_
_geom_angle_atom_site_label_1
_geom_angle_atom_site_label_2
_geom_angle_atom_site_label_3
_geom_angle
P1 Pt1 P2 86.09(3)
P1 Pt1 S1 90.00(3)
P2 Pt1 S1 171.86(3)
P1 Pt1 S2 175.12(3)
P2 Pt1 S2 96.50(3)
S1 Pt1 S2 87.92(3)
P4 Pt2 P3 86.26(3)
P4 Pt2 S4 92.28(3)
P3 Pt2 S4 174.50(3)
P4 Pt2 S3 175.46(3)
P3 Pt2 S3 93.90(3)
S4 Pt2 S3 87.98(3)
C1 S1 Pt1 104.79(10)
C2 S2 Pt1 104.09(10)
C3 S3 Pt2 104.54(10)
C4 S4 Pt2 104.56(10)
C19 P1 C25 105.80(13)
C19 P1 C43 104.08(13)
C25 P1 C43 104.83(13)
C19 P1 Pt1 115.09(10)
C25 P1 Pt1 117.87(10)
C43 P1 Pt1 107.87(10)
C37 P2 C31 104.54(14)
C37 P2 C44 102.29(14)
C31 P2 C44 106.12(14)
C37 P2 Pt1 117.58(10)
C31 P2 Pt1 118.15(10)
C44 P2 Pt1 106.52(10)
C59 P3 C65 103.89(14)
C59 P3 C83 104.79(14)
C65 P3 C83 105.79(14)
C59 P3 Pt2 116.20(10)
C65 P3 Pt2 117.60(10)
C83 P3 Pt2 107.43(10)
C77 P4 C71 106.01(14)
C77 P4 C84 103.84(13)
C71 P4 C84 104.38(14)
C77 P4 Pt2 115.78(10)
C71 P4 Pt2 118.36(10)
C84 P4 Pt2 106.94(10)
C8 O1 C11 117.1(3)
C15 O2 C18 117.8(3)
C48 O3 C51 117.4(3)
C55 O4 C58 115.7(3)
C2 C1 C5 126.5(3)
C2 C1 S1 121.3(2)
C5 C1 S1 112.2(2)
C1 C2 C12 124.3(3)
C1 C2 S2 121.4(2)
C12 C2 S2 113.9(2)
C4 C3 C45 125.1(3)
C4 C3 S3 121.7(2)
C45 C3 S3 112.8(2)
C3 C4 C52 125.3(3)
C3 C4 S4 121.0(2)
C52 C4 S4 113.7(2)
C6 C5 C10 117.9(3)
C6 C5 C1 122.5(3)
C10 C5 C1 119.2(3)
C5 C6 C7 121.0(3)
C5 C6 H6 119.5
C7 C6 H6 119.5
C8 C7 C6 119.7(3)
C8 C7 H7 120.2
C6 C7 H7 120.2
O1 C8 C9 114.9(3)
O1 C8 C7 124.9(3)
C9 C8 C7 120.2(3)
C8 C9 C10 119.7(3)
C8 C9 H9 120.2
C10 C9 H9 120.2
C9 C10 C5 121.4(3)
C9 C10 H10 119.3
C5 C10 H10 119.3
O1 C11 H11A 109.5
O1 C11 H11B 109.5
H11A C11 H11B 109.5
O1 C11 H11C 109.5
H11A C11 H11C 109.5
H11B C11 H11C 109.5
C17 C12 C13 117.7(3)
C17 C12 C2 122.1(3)
C13 C12 C2 120.2(3)
C14 C13 C12 120.8(3)
C14 C13 H13 119.6
C12 C13 H13 119.6
C15 C14 C13 120.3(3)
C15 C14 H14 119.8
C13 C14 H14 119.8
O2 C15 C14 115.5(3)
O2 C15 C16 124.3(3)
C14 C15 C16 120.1(3)
C15 C16 C17 119.1(3)
C15 C16 H16 120.5
C17 C16 H16 120.5
C12 C17 C16 121.9(3)
C12 C17 H17 119.0
C16 C17 H17 119.0
O2 C18 H18A 109.5
O2 C18 H18B 109.5
H18A C18 H18B 109.5
O2 C18 H18C 109.5
H18A C18 H18C 109.5
H18B C18 H18C 109.5
C20 C19 C24 119.4(3)
C20 C19 P1 123.4(2)
C24 C19 P1 117.2(2)
C19 C20 C21 120.2(3)
C19 C20 H20 119.9
C21 C20 H20 119.9
C22 C21 C20 120.1(3)
C22 C21 H21 119.9
C20 C21 H21 119.9
C21 C22 C23 120.0(3)
C21 C22 H22 120.0
C23 C22 H22 120.0
C22 C23 C24 120.4(3)
C22 C23 H23 119.8
C24 C23 H23 119.8
C23 C24 C19 119.9(3)
C23 C24 H24 120.0
C19 C24 H24 120.0
C26 C25 C30 119.2(3)
C26 C25 P1 120.8(2)
C30 C25 P1 120.0(2)
C27 C26 C25 120.3(3)
C27 C26 H26 119.9
C25 C26 H26 119.9
C28 C27 C26 120.0(3)
C28 C27 H27 120.0
C26 C27 H27 120.0
C27 C28 C29 120.2(3)
C27 C28 H28 119.9
C29 C28 H28 119.9
C30 C29 C28 120.2(3)
C30 C29 H29 119.9
C28 C29 H29 119.9
C29 C30 C25 120.1(3)
C29 C30 H30 120.0
C25 C30 H30 120.0
C32 C31 C36 119.5(3)
C32 C31 P2 117.9(2)
C36 C31 P2 122.6(3)
C33 C32 C31 120.8(3)
C33 C32 H32 119.6
C31 C32 H32 119.6
C34 C33 C32 119.4(4)
C34 C33 H33 120.3
C32 C33 H33 120.3
C35 C34 C33 120.4(3)
C35 C34 H34 119.8
C33 C34 H34 119.8
C34 C35 C36 120.4(4)
C34 C35 H35 119.8
C36 C35 H35 119.8
C31 C36 C35 119.5(3)
C31 C36 H36 120.3
C35 C36 H36 120.3
C38 C37 C42 119.2(3)
C38 C37 P2 120.5(2)
C42 C37 P2 120.0(2)
C39 C38 C37 120.4(3)
C39 C38 H38 119.8
C37 C38 H38 119.8
C40 C39 C38 120.0(3)
C40 C39 H39 120.0
C38 C39 H39 120.0
C39 C40 C41 120.5(3)
C39 C40 H40 119.7
C41 C40 H40 119.7
C42 C41 C40 119.7(3)
C42 C41 H41 120.1
C40 C41 H41 120.1
C41 C42 C37 120.2(3)
C41 C42 H42 119.9
C37 C42 H42 119.9
C44 C43 P1 108.17(19)
C44 C43 H43A 110.1
P1 C43 H43A 110.1
C44 C43 H43B 110.1
P1 C43 H43B 110.1
H43A C43 H43B 108.4
C43 C44 P2 109.0(2)
C43 C44 H44A 109.9
P2 C44 H44A 109.9
C43 C44 H44B 109.9
P2 C44 H44B 109.9
H44A C44 H44B 108.3
C46 C45 C50 117.6(3)
C46 C45 C3 122.3(3)
C50 C45 C3 120.0(3)
C45 C46 C47 122.0(3)
C45 C46 H46 119.0
C47 C46 H46 119.0
C48 C47 C46 119.4(3)
C48 C47 H47 120.3
C46 C47 H47 120.3
O3 C48 C49 115.4(3)
O3 C48 C47 125.1(3)
C49 C48 C47 119.5(3)
C48 C49 C50 120.1(3)
C48 C49 H49 119.9
C50 C49 H49 119.9
C49 C50 C45 121.3(3)
C49 C50 H50 119.3
C45 C50 H50 119.3
O3 C51 H51A 109.5
O3 C51 H51B 109.5
H51A C51 H51B 109.5
O3 C51 H51C 109.5
H51A C51 H51C 109.5
H51B C51 H51C 109.5
C53 C52 C57 117.2(3)
C53 C52 C4 121.0(3)
C57 C52 C4 121.6(3)
C54 C53 C52 122.1(3)
C54 C53 H53 118.9
C52 C53 H53 118.9
C55 C54 C53 119.4(3)
C55 C54 H54 120.3
C53 C54 H54 120.3
O4 C55 C54 124.4(3)
O4 C55 C56 116.0(3)
C54 C55 C56 119.6(3)
C57 C56 C55 120.6(3)
C57 C56 H56 119.7
C55 C56 H56 119.7
C56 C57 C52 121.0(3)
C56 C57 H57 119.5
C52 C57 H57 119.5
O4 C58 H58A 109.5
O4 C58 H58B 109.5
H58A C58 H58B 109.5
O4 C58 H58C 109.5
H58A C58 H58C 109.5
H58B C58 H58C 109.5
C60 C59 C64 119.7(3)
C60 C59 P3 119.6(2)
C64 C59 P3 120.5(2)
C61 C60 C59 119.9(3)
C61 C60 H60 120.0
C59 C60 H60 120.0
C62 C61 C60 120.1(3)
C62 C61 H61 120.0
C60 C61 H61 120.0
C61 C62 C63 120.4(3)
C61 C62 H62 119.8
C63 C62 H62 119.8
C64 C63 C62 119.9(3)
C64 C63 H63 120.1
C62 C63 H63 120.1
C63 C64 C59 120.0(3)
C63 C64 H64 120.0
C59 C64 H64 120.0
C70 C65 C66 118.7(3)
C70 C65 P3 122.8(3)
C66 C65 P3 118.5(2)
C67 C66 C65 121.3(3)
C67 C66 H66 119.3
C65 C66 H66 119.3
C68 C67 C66 119.6(4)
C68 C67 H67 120.2
C66 C67 H67 120.2
C69 C68 C67 119.3(4)
C69 C68 H68 120.3
C67 C68 H68 120.3
C68 C69 C70 121.3(4)
C68 C69 H69 119.4
C70 C69 H69 119.4
C65 C70 C69 119.7(4)
C65 C70 H70 120.1
C69 C70 H70 120.1
C72 C71 C76 119.6(3)
C72 C71 P4 120.3(2)
C76 C71 P4 120.1(2)
C71 C72 C73 119.9(3)
C71 C72 H72 120.0
C73 C72 H72 120.0
C74 C73 C72 120.2(3)
C74 C73 H73 119.9
C72 C73 H73 119.9
C73 C74 C75 119.9(3)
C73 C74 H74 120.1
C75 C74 H74 120.1
C76 C75 C74 120.6(3)
C76 C75 H75 119.7
C74 C75 H75 119.7
C75 C76 C71 119.8(3)
C75 C76 H76 120.1
C71 C76 H76 120.1
C82 C77 C78 119.2(3)
C82 C77 P4 124.0(2)
C78 C77 P4 116.7(2)
C79 C78 C77 120.3(3)
C79 C78 H78 119.9
C77 C78 H78 119.9
C80 C79 C78 120.2(3)
C80 C79 H79 119.9
C78 C79 H79 119.9
C79 C80 C81 120.0(3)
C79 C80 H80 120.0
C81 C80 H80 120.0
C80 C81 C82 120.2(3)
C80 C81 H81 119.9
C82 C81 H81 119.9
C77 C82 C81 120.2(3)
C77 C82 H82 119.9
C81 C82 H82 119.9
C84 C83 P3 109.0(2)
C84 C83 H83B 109.9
P3 C83 H83B 109.9
C84 C83 H83A 109.9
P3 C83 H83A 109.9
H83B C83 H83A 108.3
C83 C84 P4 108.8(2)
C83 C84 H84A 109.9
P4 C84 H84A 109.9
C83 C84 H84B 109.9
P4 C84 H84B 109.9
H84A C84 H84B 108.3
C86 C85 Cl1 112.1(3)
C86 C85 H85A 109.2
Cl1 C85 H85A 109.2
C86 C85 H85B 109.2
Cl1 C85 H85B 109.2
H85A C85 H85B 107.9
C85 C86 Cl2 112.3(3)
C85 C86 H86A 109.1
Cl2 C86 H86A 109.1
C85 C86 H86B 109.1
Cl2 C86 H86B 109.1
H86A C86 H86B 107.9
C88 C87 Cl3 112.1(3)
C88 C87 H87A 109.2
Cl3 C87 H87A 109.2
C88 C87 H87B 109.2
Cl3 C87 H87B 109.2
H87A C87 H87B 107.9
C87 C88 Cl4 112.2(3)
C87 C88 H88A 109.2
Cl4 C88 H88A 109.2
C87 C88 H88B 109.2
Cl4 C88 H88B 109.2
H88A C88 H88B 107.9

loop_
_geom_bond_atom_site_label_1
_geom_bond_atom_site_label_2
_geom_bond_distance
Pt1 P1 2.2553(8)
Pt1 P2 2.2651(8)
Pt1 S1 2.2824(7)
Pt1 S2 2.3057(8)
Pt2 P4 2.2550(8)
Pt2 P3 2.2589(8)
Pt2 S4 2.2885(8)
Pt2 S3 2.2926(8)
S1 C1 1.765(3)
S2 C2 1.767(3)
S3 C3 1.755(3)
S4 C4 1.769(3)
P1 C19 1.816(3)
P1 C25 1.818(3)
P1 C43 1.824(3)
P2 C37 1.810(3)
P2 C31 1.825(3)
P2 C44 1.829(3)
P3 C59 1.816(3)
P3 C65 1.827(3)
P3 C83 1.828(3)
P4 C77 1.817(3)
P4 C71 1.817(3)
P4 C84 1.825(3)
O1 C8 1.371(3)
O1 C11 1.416(4)
O2 C15 1.376(4)
O2 C18 1.419(4)
O3 C48 1.373(4)
O3 C51 1.424(4)
O4 C55 1.368(4)
O4 C58 1.417(4)
C1 C2 1.347(4)
C1 C5 1.483(4)
C2 C12 1.487(4)
C3 C4 1.347(4)
C3 C45 1.495(4)
C4 C52 1.481(4)
C5 C6 1.388(4)
C5 C10 1.400(4)
C6 C7 1.395(4)
C6 H6 0.9500
C7 C8 1.386(4)
C7 H7 0.9500
C8 C9 1.381(4)
C9 C10 1.382(4)
C9 H9 0.9500
C10 H10 0.9500
C11 H11A 0.9800
C11 H11B 0.9800
C11 H11C 0.9800
C12 C17 1.383(4)
C12 C13 1.397(4)
C13 C14 1.386(4)
C13 H13 0.9500
C14 C15 1.376(4)
C14 H14 0.9500
C15 C16 1.381(4)
C16 C17 1.393(4)
C16 H16 0.9500
C17 H17 0.9500
C18 H18A 0.9800
C18 H18B 0.9800
C18 H18C 0.9800
C19 C20 1.386(4)
C19 C24 1.399(4)
C20 C21 1.394(4)
C20 H20 0.9500
C21 C22 1.381(5)
C21 H21 0.9500
C22 C23 1.381(5)
C22 H22 0.9500
C23 C24 1.386(4)
C23 H23 0.9500
C24 H24 0.9500
C25 C26 1.395(4)
C25 C30 1.402(4)
C26 C27 1.388(4)
C26 H26 0.9500
C27 C28 1.384(4)
C27 H27 0.9500
C28 C29 1.387(4)
C28 H28 0.9500
C29 C30 1.385(4)
C29 H29 0.9500
C30 H30 0.9500
C31 C32 1.385(4)
C31 C36 1.385(4)
C32 C33 1.383(4)
C32 H32 0.9500
C33 C34 1.381(5)
C33 H33 0.9500
C34 C35 1.371(6)
C34 H34 0.9500
C35 C36 1.396(5)
C35 H35 0.9500
C36 H36 0.9500
C37 C38 1.387(4)
C37 C42 1.394(4)
C38 C39 1.385(4)
C38 H38 0.9500
C39 C40 1.372(5)
C39 H39 0.9500
C40 C41 1.384(5)
C40 H40 0.9500
C41 C42 1.384(5)
C41 H41 0.9500
C42 H42 0.9500
C43 C44 1.528(4)
C43 H43A 0.9900
C43 H43B 0.9900
C44 H44A 0.9900
C44 H44B 0.9900
C45 C46 1.381(4)
C45 C50 1.388(4)
C46 C47 1.389(4)
C46 H46 0.9500
C47 C48 1.384(4)
C47 H47 0.9500
C48 C49 1.382(4)
C49 C50 1.386(4)
C49 H49 0.9500
C50 H50 0.9500
C51 H51A 0.9800
C51 H51B 0.9800
C51 H51C 0.9800
C52 C53 1.394(4)
C52 C57 1.405(4)
C53 C54 1.392(4)
C53 H53 0.9500
C54 C55 1.383(4)
C54 H54 0.9500
C55 C56 1.391(4)
C56 C57 1.378(4)
C56 H56 0.9500
C57 H57 0.9500
C58 H58A 0.9800
C58 H58B 0.9800
C58 H58C 0.9800
C59 C60 1.393(4)
C59 C64 1.394(4)
C60 C61 1.388(4)
C60 H60 0.9500
C61 C62 1.376(5)
C61 H61 0.9500
C62 C63 1.391(5)
C62 H62 0.9500
C63 C64 1.383(4)
C63 H63 0.9500
C64 H64 0.9500
C65 C70 1.376(5)
C65 C66 1.384(4)
C66 C67 1.383(4)
C66 H66 0.9500
C67 C68 1.375(5)
C67 H67 0.9500
C68 C69 1.371(6)
C68 H68 0.9500
C69 C70 1.387(5)
C69 H69 0.9500
C70 H70 0.9500
C71 C72 1.393(4)
C71 C76 1.401(4)
C72 C73 1.394(4)
C72 H72 0.9500
C73 C74 1.386(4)
C73 H73 0.9500
C74 C75 1.386(4)
C74 H74 0.9500
C75 C76 1.382(4)
C75 H75 0.9500
C76 H76 0.9500
C77 C82 1.384(4)
C77 C78 1.396(4)
C78 C79 1.385(4)
C78 H78 0.9500
C79 C80 1.378(5)
C79 H79 0.9500
C80 C81 1.382(5)
C80 H80 0.9500
C81 C82 1.391(4)
C81 H81 0.9500
C82 H82 0.9500
C83 C84 1.523(4)
C83 H83B 0.9900
C83 H83A 0.9900
C84 H84A 0.9900
C84 H84B 0.9900
Cl1 C85 1.783(4)
Cl2 C86 1.791(4)
C85 C86 1.490(5)
C85 H85A 0.9900
C85 H85B 0.9900
C86 H86A 0.9900
C86 H86B 0.9900
Cl3 C87 1.775(3)
Cl4 C88 1.786(4)
C87 C88 1.499(5)
C87 H87A 0.9900
C87 H87B 0.9900
C88 H88A 0.9900
C88 H88B 0.9900
